data_7126411
loop_
_publ_author_name
'Wang, Ya'
'Zhou, Yao'
'Song, Qiuling'

_publ_section_title
;
 [3+1+1] type cyclization of ClCF<sub>2</sub>COONa for the assembly of
 imidazoles and tetrazoles via in situ generated isocyanides.
;
_journal_issue 45
_journal_name_full 'Chemical communications (Cambridge, England)'
_journal_page_first 6106
_journal_page_last 6109
_journal_paper_doi 10.1039/d0cc01919d
_journal_volume 56
_journal_year 2020
_chemical_formula_moiety 'C8 H8 N4'
_chemical_formula_sum 'C8 H8 N4'
_chemical_formula_weight 160.18
_space_group_crystal_system monoclinic
_space_group_IT_number 14
_space_group_name_Hall '-P 2yn'
_space_group_name_H-M_alt 'P 1 21/n 1'
_atom_sites_solution_hydrogens geom
_atom_sites_solution_primary dual
_audit_creation_date 2019-07-02
_audit_creation_method
;
Olex2 1.2
(compiled 2018.05.29 svn.r3508 for OlexSys, GUI svn.r5506)
;
_audit_update_record
;
2019-07-03 deposited with the CCDC.	2020-04-20 downloaded from the CCDC.
;
_cell_angle_alpha 90
_cell_angle_beta 96.261(9)
_cell_angle_gamma 90
_cell_formula_units_Z 4
_cell_length_a 9.7747(9)
_cell_length_b 5.6834(5)
_cell_length_c 14.3307(13)
_cell_measurement_reflns_used 948
_cell_measurement_temperature 293(2)
_cell_measurement_theta_max 28.5660
_cell_measurement_theta_min 4.5500
_cell_volume 791.37(12)
_computing_cell_refinement 'CrysAlisPro 1.171.38.41 (Rigaku OD, 2015)'
_computing_data_collection 'CrysAlisPro 1.171.38.41 (Rigaku OD, 2015)'
_computing_data_reduction 'CrysAlisPro 1.171.38.41 (Rigaku OD, 2015)'
_computing_molecular_graphics 'Olex2 (Dolomanov et al., 2009)'
_computing_publication_material 'Olex2 (Dolomanov et al., 2009)'
_computing_structure_refinement 'ShelXL (Sheldrick, 2015)'
_computing_structure_solution 'ShelXT (Sheldrick, 2015)'
_diffrn_ambient_temperature 293.15
_diffrn_detector 'CCD plate'
_diffrn_detector_area_resol_mean 16.1213
_diffrn_detector_type Eos
_diffrn_measured_fraction_theta_full 0.994
_diffrn_measured_fraction_theta_max 0.860
_diffrn_measurement_details
;
List of Runs (angles in degrees, time in seconds):

  # Type    Start    End  Width  t~exp~   \w     \q     \k     \f   Frames
#--------------------------------------------------------------------------
  1  \w     33.00  83.00   1.00    5.70    --   15.65  57.00 150.00   50
  2  \w     26.00  82.00   1.00    5.70    --   15.65  77.00 -90.00   56
  3  \w    -14.00  84.00   1.00    5.70    --   15.65  19.00  90.00   98
;
_diffrn_measurement_device 'four-circle diffractometer'
_diffrn_measurement_device_type 'Xcalibur, Eos, Gemini'
_diffrn_measurement_method '\w scans'
_diffrn_orient_matrix_type 'CrysAlisPro convention (1999,Acta A55,543-557)'
_diffrn_orient_matrix_UB_11 0.0364810000
_diffrn_orient_matrix_UB_12 0.0843325000
_diffrn_orient_matrix_UB_13 0.0296007000
_diffrn_orient_matrix_UB_21 -0.0521910000
_diffrn_orient_matrix_UB_22 -0.0039698000
_diffrn_orient_matrix_UB_23 0.0306732000
_diffrn_orient_matrix_UB_31 0.0356960000
_diffrn_orient_matrix_UB_32 -0.0918392000
_diffrn_orient_matrix_UB_33 0.0257843000
_diffrn_radiation_monochromator graphite
_diffrn_radiation_probe x-ray
_diffrn_radiation_type MoK\a
_diffrn_radiation_wavelength 0.71073
_diffrn_reflns_av_R_equivalents 0.0168
_diffrn_reflns_av_unetI/netI 0.0253
_diffrn_reflns_Laue_measured_fraction_full 0.994
_diffrn_reflns_Laue_measured_fraction_max 0.860
_diffrn_reflns_limit_h_max 12
_diffrn_reflns_limit_h_min -12
_diffrn_reflns_limit_k_max 7
_diffrn_reflns_limit_k_min -6
_diffrn_reflns_limit_l_max 15
_diffrn_reflns_limit_l_min -19
_diffrn_reflns_number 3418
_diffrn_reflns_point_group_measured_fraction_full 0.994
_diffrn_reflns_point_group_measured_fraction_max 0.860
_diffrn_reflns_theta_full 25.242
_diffrn_reflns_theta_max 29.142
_diffrn_reflns_theta_min 3.860
_diffrn_source 'fine-focus sealed X-ray tube'
_diffrn_source_type 'Enhance (Mo) X-ray Source'
_exptl_absorpt_coefficient_mu 0.089
_exptl_absorpt_correction_T_max 1.00000
_exptl_absorpt_correction_T_min 0.73341
_exptl_absorpt_correction_type multi-scan
_exptl_absorpt_process_details
;
CrysAlisPro 1.171.38.41 (Rigaku Oxford Diffraction, 2015)
Empirical absorption correction using spherical harmonics,
 implemented in SCALE3 ABSPACK scaling algorithm.
;
_exptl_crystal_colour colourless
_exptl_crystal_colour_primary colourless
_exptl_crystal_density_diffrn 1.344
_exptl_crystal_description block
_exptl_crystal_F_000 336
_exptl_crystal_size_max 0.12
_exptl_crystal_size_mid 0.11
_exptl_crystal_size_min 0.1
_refine_diff_density_max 0.154
_refine_diff_density_min -0.126
_refine_diff_density_rms 0.032
_refine_ls_extinction_coef 0.015(4)
_refine_ls_extinction_expression Fc^*^=kFc[1+0.001xFc^2^\l^3^/sin(2\q)]^-1/4^
_refine_ls_extinction_method 'SHELXL-2018/3 (Sheldrick 2018)'
_refine_ls_goodness_of_fit_ref 1.037
_refine_ls_hydrogen_treatment constr
_refine_ls_matrix_type full
_refine_ls_number_parameters 111
_refine_ls_number_reflns 1834
_refine_ls_number_restraints 0
_refine_ls_restrained_S_all 1.037
_refine_ls_R_factor_all 0.0774
_refine_ls_R_factor_gt 0.0483
_refine_ls_shift/su_max 0.000
_refine_ls_shift/su_mean 0.000
_refine_ls_structure_factor_coef Fsqd
_refine_ls_weighting_details 'w=1/[\s^2^(Fo^2^)+(0.0713P)^2^+0.0353P] where P=(Fo^2^+2Fc^2^)/3'
_refine_ls_weighting_scheme calc
_refine_ls_wR_factor_gt 0.1295
_refine_ls_wR_factor_ref 0.1511
_reflns_Friedel_coverage 0.000
_reflns_number_gt 1174
_reflns_number_total 1834
_reflns_threshold_expression 'I > 2\s(I)'
_cod_data_source_file d0cc01919d2.cif
_cod_data_source_block exp_7025
_cod_depositor_comments 'Adding full bibliography for 7126410--7126412.cif.'
_cod_database_code 7126411
_shelx_shelxl_version_number 2018/3
_shelx_space_group_comment
;
The symmetry employed for this shelxl refinement is uniquely defined
by the following loop, which should always be used as a source of
symmetry information in preference to the above space-group names.
They are only intended as comments.
;
_shelx_estimated_absorpt_t_max 0.991
_shelx_estimated_absorpt_t_min 0.989
_reflns_odcompleteness_completeness 99.16
_reflns_odcompleteness_iscentric 1
_reflns_odcompleteness_theta 26.32
_olex2_refinement_description
;
1. Fixed Uiso
 At 1.2 times of:
  All C(H) groups
 At 1.5 times of:
  All C(H,H,H) groups
2.a Aromatic/amide H refined with riding coordinates:
 C1(H1), C3(H3), C4(H4), C6(H6), C7(H7)
2.b Idealised Me refined as rotating group:
 C8(H8A,H8B,H8C)
;
_olex2_submission_special_instructions 'No special instructions were received'
_oxdiff_exptl_absorpt_empirical_details
;
Empirical correction (ABSPACK) includes:
- Absorption correction using spherical harmonics
- Frame scaling
;
_oxdiff_exptl_absorpt_empirical_full_max 1.361
_oxdiff_exptl_absorpt_empirical_full_min 0.671

loop_
_space_group_symop_operation_xyz
'x, y, z'
'-x+1/2, y+1/2, -z+1/2'
'-x, -y, -z'
'x-1/2, -y-1/2, z-1/2'

loop_
_atom_site_label
_atom_site_type_symbol
_atom_site_fract_x
_atom_site_fract_y
_atom_site_fract_z
_atom_site_U_iso_or_equiv
_atom_site_adp_type
_atom_site_occupancy
_atom_site_site_symmetry_order
_atom_site_calc_flag
_atom_site_refinement_flags_posn
_atom_site_refinement_flags_adp
_atom_site_refinement_flags_occupancy
_atom_site_disorder_assembly
_atom_site_disorder_group
N1 N 0.81100(17) 0.7570(3) 0.35260(11) 0.0779(5) Uani 1 1 d . . . . .
N2 N 0.75038(18) 0.5563(3) 0.37474(13) 0.0826(5) Uani 1 1 d . . . . .
N3 N 0.62342(17) 0.5905(3) 0.38487(12) 0.0789(5) Uani 1 1 d . . . . .
N4 N 0.59807(13) 0.8191(2) 0.36842(9) 0.0532(4) Uani 1 1 d . . . . .
C1 C 0.71516(17) 0.9151(3) 0.35010(12) 0.0677(5) Uani 1 1 d . . . . .
H1 H 0.727166 1.073650 0.337224 0.081 Uiso 1 1 calc R . . . .
C2 C 0.46532(15) 0.9187(3) 0.37333(10) 0.0500(4) Uani 1 1 d . . . . .
C3 C 0.37345(17) 0.8065(3) 0.42367(11) 0.0596(5) Uani 1 1 d . . . . .
H3 H 0.396951 0.665997 0.454596 0.072 Uiso 1 1 calc R . . . .
C4 C 0.24624(17) 0.9050(3) 0.42767(12) 0.0642(5) Uani 1 1 d . . . . .
H4 H 0.183129 0.827982 0.461027 0.077 Uiso 1 1 calc R . . . .
C5 C 0.20914(16) 1.1141(3) 0.38388(11) 0.0589(5) Uani 1 1 d . . . . .
C6 C 0.30417(18) 1.2218(3) 0.33356(12) 0.0606(5) Uani 1 1 d . . . . .
H6 H 0.281494 1.363437 0.303274 0.073 Uiso 1 1 calc R . . . .
C7 C 0.43128(16) 1.1248(3) 0.32717(11) 0.0557(4) Uani 1 1 d . . . . .
H7 H 0.493479 1.198084 0.291943 0.067 Uiso 1 1 calc R . . . .
C8 C 0.0706(2) 1.2223(4) 0.38998(15) 0.0832(6) Uani 1 1 d . . . . .
H8A H 0.000639 1.123008 0.358595 0.125 Uiso 1 1 calc GR . . . .
H8B H 0.067047 1.374281 0.360546 0.125 Uiso 1 1 calc GR . . . .
H8C H 0.055381 1.239081 0.454700 0.125 Uiso 1 1 calc GR . . . .

loop_
_atom_site_aniso_label
_atom_site_aniso_U_11
_atom_site_aniso_U_22
_atom_site_aniso_U_33
_atom_site_aniso_U_23
_atom_site_aniso_U_13
_atom_site_aniso_U_12
N1 0.0764(10) 0.0767(11) 0.0838(12) 0.0004(9) 0.0238(8) 0.0091(9)
N2 0.0802(12) 0.0668(10) 0.1015(13) -0.0023(9) 0.0125(9) 0.0090(9)
N3 0.0788(11) 0.0506(9) 0.1067(13) 0.0028(8) 0.0069(9) -0.0010(8)
N4 0.0605(8) 0.0471(7) 0.0521(8) -0.0015(6) 0.0064(6) -0.0049(6)
C1 0.0687(11) 0.0594(10) 0.0787(12) 0.0050(9) 0.0250(9) -0.0001(9)
C2 0.0558(9) 0.0464(8) 0.0472(8) -0.0047(7) 0.0037(6) -0.0078(7)
C3 0.0736(11) 0.0541(9) 0.0525(9) 0.0094(8) 0.0131(8) -0.0049(8)
C4 0.0672(11) 0.0687(11) 0.0598(10) 0.0040(9) 0.0203(8) -0.0125(9)
C5 0.0585(10) 0.0626(10) 0.0555(9) -0.0071(8) 0.0062(7) -0.0063(8)
C6 0.0624(10) 0.0528(9) 0.0653(10) 0.0047(8) 0.0015(8) -0.0049(8)
C7 0.0588(9) 0.0496(9) 0.0587(10) 0.0055(7) 0.0073(7) -0.0121(7)
C8 0.0649(12) 0.0986(16) 0.0869(14) 0.0054(12) 0.0117(10) 0.0045(11)

loop_
_atom_type_symbol
_atom_type_description
_atom_type_scat_dispersion_real
_atom_type_scat_dispersion_imag
_atom_type_scat_source
C C 0.0033 0.0016 'International Tables Vol C Tables 4.2.6.8 and 6.1.1.4'
H H 0.0000 0.0000 'International Tables Vol C Tables 4.2.6.8 and 6.1.1.4'
N N 0.0061 0.0033 'International Tables Vol C Tables 4.2.6.8 and 6.1.1.4'

loop_
_geom_angle_atom_site_label_1
_geom_angle_atom_site_label_2
_geom_angle_atom_site_label_3
_geom_angle
_geom_angle_site_symmetry_1
_geom_angle_site_symmetry_3
_geom_angle_publ_flag
C1 N1 N2 105.06(15) . . ?
N3 N2 N1 110.91(14) . . ?
N2 N3 N4 106.89(14) . . ?
N3 N4 C2 121.94(13) . . ?
C1 N4 N3 106.75(14) . . ?
C1 N4 C2 131.30(14) . . ?
N1 C1 N4 110.38(16) . . ?
N1 C1 H1 124.8 . . ?
N4 C1 H1 124.8 . . ?
C3 C2 N4 119.62(15) . . ?
C7 C2 N4 119.41(14) . . ?
C7 C2 C3 120.96(15) . . ?
C2 C3 H3 120.6 . . ?
C2 C3 C4 118.82(16) . . ?
C4 C3 H3 120.6 . . ?
C3 C4 H4 119.0 . . ?
C3 C4 C5 121.97(15) . . ?
C5 C4 H4 119.0 . . ?
C4 C5 C6 117.59(16) . . ?
C4 C5 C8 121.57(16) . . ?
C6 C5 C8 120.84(17) . . ?
C5 C6 H6 119.2 . . ?
C7 C6 C5 121.55(16) . . ?
C7 C6 H6 119.2 . . ?
C2 C7 C6 119.08(15) . . ?
C2 C7 H7 120.5 . . ?
C6 C7 H7 120.5 . . ?
C5 C8 H8A 109.5 . . ?
C5 C8 H8B 109.5 . . ?
C5 C8 H8C 109.5 . . ?
H8A C8 H8B 109.5 . . ?
H8A C8 H8C 109.5 . . ?
H8B C8 H8C 109.5 . . ?

loop_
_geom_bond_atom_site_label_1
_geom_bond_atom_site_label_2
_geom_bond_distance
_geom_bond_site_symmetry_2
_geom_bond_publ_flag
N1 N2 1.340(2) . ?
N1 C1 1.295(2) . ?
N2 N3 1.280(2) . ?
N3 N4 1.3389(19) . ?
N4 C1 1.3198(19) . ?
N4 C2 1.4245(19) . ?
C1 H1 0.9300 . ?
C2 C3 1.369(2) . ?
C2 C7 1.368(2) . ?
C3 H3 0.9300 . ?
C3 C4 1.370(2) . ?
C4 H4 0.9300 . ?
C4 C5 1.374(2) . ?
C5 C6 1.380(2) . ?
C5 C8 1.499(2) . ?
C6 H6 0.9300 . ?
C6 C7 1.371(2) . ?
C7 H7 0.9300 . ?
C8 H8A 0.9600 . ?
C8 H8B 0.9600 . ?
C8 H8C 0.9600 . ?

loop_
_geom_torsion_atom_site_label_1
_geom_torsion_atom_site_label_2
_geom_torsion_atom_site_label_3
_geom_torsion_atom_site_label_4
_geom_torsion
_geom_torsion_site_symmetry_1
_geom_torsion_site_symmetry_2
_geom_torsion_site_symmetry_3
_geom_torsion_site_symmetry_4
_geom_torsion_publ_flag
N1 N2 N3 N4 0.5(2) . . . . ?
N2 N1 C1 N4 -0.9(2) . . . . ?
N2 N3 N4 C1 -1.02(19) . . . . ?
N2 N3 N4 C2 179.76(14) . . . . ?
N3 N4 C1 N1 1.21(19) . . . . ?
N3 N4 C2 C3 21.4(2) . . . . ?
N3 N4 C2 C7 -158.26(15) . . . . ?
N4 C2 C3 C4 179.96(13) . . . . ?
N4 C2 C7 C6 -178.87(13) . . . . ?
C1 N1 N2 N3 0.2(2) . . . . ?
C1 N4 C2 C3 -157.61(16) . . . . ?
C1 N4 C2 C7 22.7(2) . . . . ?
C2 N4 C1 N1 -179.67(15) . . . . ?
C2 C3 C4 C5 -1.0(3) . . . . ?
C3 C2 C7 C6 1.5(2) . . . . ?
C3 C4 C5 C6 1.1(3) . . . . ?
C3 C4 C5 C8 -178.98(16) . . . . ?
C4 C5 C6 C7 0.0(3) . . . . ?
C5 C6 C7 C2 -1.3(3) . . . . ?
C7 C2 C3 C4 -0.4(2) . . . . ?
C8 C5 C6 C7 -179.89(15) . . . . ?
